data_1514879
loop_
_publ_author_name
'Wang, Hong-Ming'
'Yang, Yang-Yi'
'Zeng, Cheng-Hui'
'Chu, Tian-Shu'
'Zhu, Yi-Min'
'Ng, Seik Weng'

_publ_section_title
;
 A highly luminescent terbium-organic framework for reversible detection
 of mercury ions in aqueous solution.
;
_journal_issue 9
_journal_name_full
'Photochemical &amp; photobiological sciences : Official journal of the European Photochemistry Association and the European Society for Photobiology'
_journal_page_first 1700
_journal_page_last 1706
_journal_paper_doi 10.1039/c3pp50105a
_journal_volume 12
_journal_year 2013
_chemical_formula_moiety 'C39 H29 N3 O16 Tb2, 2(H2O)'
_chemical_formula_sum 'C19.5 H16.5 N1.5 O9 Tb'
_chemical_formula_weight 574.76
_chemical_melting_point ?
_chemical_name_systematic
;
?
;
_space_group_IT_number 2
_symmetry_cell_setting triclinic
_symmetry_space_group_name_Hall '-P 1'
_symmetry_space_group_name_H-M 'P -1'
_atom_sites_solution_hydrogens geom
_atom_sites_solution_primary direct
_atom_sites_solution_secondary difmap
_audit_creation_method SHELXL-97
_cell_angle_alpha 105.687(4)
_cell_angle_beta 101.880(5)
_cell_angle_gamma 94.436(3)
_cell_formula_units_Z 2
_cell_length_a 9.9199(4)
_cell_length_b 10.4905(4)
_cell_length_c 13.4316(8)
_cell_measurement_reflns_used 5518
_cell_measurement_temperature 100(2)
_cell_measurement_theta_max 76.4710
_cell_measurement_theta_min 3.5291
_cell_volume 1303.68(11)
_computing_cell_refinement 'Bruker SMART'
_computing_data_collection 'Bruker SMART'
_computing_data_reduction 'Bruker SAINT'
_computing_molecular_graphics 'Bruker SHELXTL'
_computing_publication_material 'Bruker SHELXTL'
_computing_structure_refinement 'SHELXL-97 (Sheldrick, 1997)'
_computing_structure_solution 'SHELXS-97 (Sheldrick, 1990)'
_diffrn_ambient_temperature 100(2)
_diffrn_measured_fraction_theta_full 0.992
_diffrn_measured_fraction_theta_max 0.992
_diffrn_measurement_device_type 'CCD area detector'
_diffrn_measurement_method 'phi and omega scans'
_diffrn_radiation_monochromator graphite
_diffrn_radiation_source 'fine-focus sealed tube'
_diffrn_radiation_type MoK\a
_diffrn_radiation_wavelength 0.71073
_diffrn_reflns_av_R_equivalents 0.0630
_diffrn_reflns_av_sigmaI/netI 0.0852
_diffrn_reflns_limit_h_max 12
_diffrn_reflns_limit_h_min -12
_diffrn_reflns_limit_k_max 13
_diffrn_reflns_limit_k_min -13
_diffrn_reflns_limit_l_max 17
_diffrn_reflns_limit_l_min -17
_diffrn_reflns_number 14207
_diffrn_reflns_theta_full 27.61
_diffrn_reflns_theta_max 27.61
_diffrn_reflns_theta_min 2.20
_exptl_absorpt_coefficient_mu 2.755
_exptl_absorpt_correction_T_max 0.8746
_exptl_absorpt_correction_T_min 0.4456
_exptl_absorpt_correction_type multi-scan
_exptl_crystal_colour colorless
_exptl_crystal_density_diffrn 1.464
_exptl_crystal_density_meas ?
_exptl_crystal_density_method 'not measured'
_exptl_crystal_description plate
_exptl_crystal_F_000 562
_exptl_crystal_size_max 0.35
_exptl_crystal_size_mid 0.15
_exptl_crystal_size_min 0.05
_refine_diff_density_max 2.424
_refine_diff_density_min -3.374
_refine_diff_density_rms 0.344
_refine_ls_extinction_coef none
_refine_ls_extinction_method multi-scan
_refine_ls_goodness_of_fit_ref 1.065
_refine_ls_hydrogen_treatment mixed
_refine_ls_matrix_type full
_refine_ls_number_parameters 272
_refine_ls_number_reflns 9460
_refine_ls_number_restraints 45
_refine_ls_restrained_S_all 1.066
_refine_ls_R_factor_all 0.0738
_refine_ls_R_factor_gt 0.0521
_refine_ls_shift/su_max 0.001
_refine_ls_shift/su_mean 0.000
_refine_ls_structure_factor_coef Fsqd
_refine_ls_weighting_details 'calc w=1/[\s^2^(Fo^2^)+(0.1172P)^2^+0.6984P] where P=(Fo^2^+2Fc^2^)/3'
_refine_ls_weighting_scheme calc
_refine_ls_wR_factor_gt 0.1490
_refine_ls_wR_factor_ref 0.1734
_reflns_number_gt 7999
_reflns_number_total 9460
_reflns_threshold_expression >2sigma(I)
_cod_data_source_file c3pp50105a.txt
_cod_data_source_block 1
_cod_depositor_comments
;
The following automatic conversions were performed:

'_chemical_melting_point' value 'NOT MEASURED' was changed to '?' -
the value is undefined or not given.

'_symmetry_cell_setting' value
'Triclinic' changed to 'triclinic' according to
/usr/data/users/saulius/automatic-downloads/retrospective/RSC/lib/dictionaries/cif_core.dic
dictionary named 'cif_core.dic' version 2.4.2 from 2011-04-26.

Automatic conversion script
Id: cif_fix_values 2281 2013-09-26 08:29:07Z andrius 

The following automatic conversions were performed:

'_exptl_crystal_density_meas' value 'not measured' was changed to '?'
- the value is perceived as not measured.

Automatic conversion script
Id: cif_fix_values 3008 2015-01-20 13:52:24Z robertas 
;
_cod_original_sg_symbol_H-M P-1
_cod_original_formula_sum 'C19.50 H16.50 N1.50 O9 Tb'
_cod_database_code 1514879

loop_
_symmetry_equiv_pos_as_xyz
'x, y, z'
'-x, -y, -z'

loop_
_atom_site_label
_atom_site_type_symbol
_atom_site_fract_x
_atom_site_fract_y
_atom_site_fract_z
_atom_site_U_iso_or_equiv
_atom_site_adp_type
_atom_site_occupancy
_atom_site_symmetry_multiplicity
_atom_site_calc_flag
_atom_site_refinement_flags
_atom_site_disorder_assembly
_atom_site_disorder_group
Tb1 Tb 0.74376(3) 0.49442(3) 0.47550(2) 0.01321(11) Uani 1 1 d . . .
O1 O 0.6287(5) 0.6672(5) 0.4380(4) 0.0183(11) Uani 1 1 d . . .
O2 O 0.4241(5) 0.6205(5) 0.4737(4) 0.0208(11) Uani 1 1 d . . .
O3 O 0.0537(5) 1.3557(5) 0.4708(4) 0.0207(10) Uani 1 1 d . . .
O4 O -0.1735(5) 1.2895(5) 0.4289(4) 0.0211(11) Uani 1 1 d . . .
O5 O 0.8681(5) 0.4767(5) 0.6468(5) 0.0177(11) Uani 1 1 d . A .
O6 O 0.7258(5) 0.6285(5) 0.6554(5) 0.0222(11) Uani 1 1 d . A .
O1W O 0.5572(5) 0.3851(5) 0.3187(5) 0.0233(11) Uani 1 1 d . . .
H11 H 0.5565 0.3199 0.2661 0.035 Uiso 1 1 d R . .
H12 H 0.4907 0.4267 0.3041 0.035 Uiso 1 1 d R . .
O2W O 0.8326(5) 0.5024(5) 0.3209(4) 0.0277(13) Uani 1 1 d . . .
H21 H 0.8073 0.4509 0.2586 0.042 Uiso 1 1 d R . .
H22 H 0.9195 0.5150 0.3403 0.042 Uiso 1 1 d R . .
O3W O 0.5715(5) 0.1394(5) 0.1894(4) 0.096(3) Uani 1 1 d RU . .
H31 H 0.5521 0.0887 0.2248 0.144 Uiso 1 1 d R . .
H32 H 0.6516 0.1317 0.1790 0.144 Uiso 1 1 d R . .
N1 N 0.5002(8) 0.9839(8) 0.3326(9) 0.046(2) Uani 1 1 d . . .
C1 C 0.5065(7) 0.6864(6) 0.4392(6) 0.0157(14) Uani 1 1 d . . .
C2 C 0.4517(7) 0.7979(7) 0.4002(7) 0.0185(15) Uani 1 1 d . . .
C3 C 0.5415(8) 0.8810(9) 0.3700(9) 0.030(2) Uani 1 1 d . . .
H3 H 0.6355 0.8654 0.3757 0.036 Uiso 1 1 calc R . .
C4 C 0.3640(8) 1.0073(9) 0.3278(8) 0.029(2) Uani 1 1 d . . .
H4 H 0.3328 1.0776 0.3010 0.035 Uiso 1 1 calc R . .
C5 C 0.2713(7) 0.9306(7) 0.3613(6) 0.0180(14) Uani 1 1 d . . .
C6 C 0.3175(7) 0.8249(7) 0.3950(6) 0.0175(14) Uani 1 1 d . . .
H6 H 0.2546 0.7693 0.4153 0.021 Uiso 1 1 calc R . .
C7 C 0.1297(7) 0.9633(6) 0.3592(6) 0.0149(13) Uani 1 1 d . . .
C8 C 0.0179(8) 0.8643(8) 0.3274(7) 0.0255(17) Uani 1 1 d . . .
H8 H 0.0330 0.7736 0.3058 0.031 Uiso 1 1 calc R . .
C9 C -0.1151(8) 0.8925(7) 0.3257(9) 0.036(2) Uani 1 1 d . . .
H9 H -0.1915 0.8226 0.3007 0.043 Uiso 1 1 calc R . .
C10 C -0.1355(8) 1.0209(8) 0.3602(9) 0.031(2) Uani 1 1 d . . .
H10 H -0.2269 1.0406 0.3626 0.037 Uiso 1 1 calc R . .
C11 C -0.0252(7) 1.1256(6) 0.3927(6) 0.0149(14) Uani 1 1 d . . .
C12 C 0.1097(7) 1.0952(7) 0.3931(6) 0.0157(13) Uani 1 1 d . . .
H12A H 0.1866 1.1646 0.4164 0.019 Uiso 1 1 calc R . .
C13 C -0.0492(6) 1.2666(6) 0.4343(6) 0.0130(13) Uani 1 1 d . . .
C14 C 0.8101(9) 0.5661(9) 0.6985(4) 0.0256(14) Uani 1 1 d D . .
C15 C 0.8660(13) 0.6110(14) 0.8157(6) 0.030(3) Uani 0.50 1 d PGDU A -1
C16 C 0.8357(14) 0.7311(13) 0.8754(9) 0.056(4) Uani 0.50 1 d PGU A -1
H16 H 0.7801 0.7838 0.8411 0.068 Uiso 0.50 1 calc PR A -1
N2 N 0.8868(16) 0.7741(11) 0.9852(9) 0.064(4) Uani 0.50 1 d PGU A -1
C17 C 0.9682(15) 0.6970(14) 1.0353(6) 0.066(5) Uani 0.50 1 d PGU A -1
H17 H 1.0032 0.7264 1.1104 0.080 Uiso 0.50 1 calc PR A -1
C18 C 0.9986(13) 0.5769(12) 0.9757(8) 0.043(3) Uani 0.50 1 d PGDU A -1
C19 C 0.9475(12) 0.5339(10) 0.8659(8) 0.023(3) Uani 0.50 1 d PGU A -1
H19 H 0.9682 0.4518 0.8251 0.027 Uiso 0.50 1 calc PR A -1
C20 C 1.0843(14) 0.4901(13) 1.0301(9) 0.043(3) Uani 0.50 1 d PGD A -1
C21 C 1.1544(17) 0.4003(16) 0.9707(7) 0.066(5) Uani 0.50 1 d PG A -1
H21A H 1.1489 0.3951 0.8982 0.080 Uiso 0.50 1 calc PR A -1
C22 C 1.2327(17) 0.3182(15) 1.0172(9) 0.064(4) Uani 0.50 1 d PG A -1
H22A H 1.2806 0.2568 0.9766 0.077 Uiso 0.50 1 calc PR A -1
C23 C 1.2408(16) 0.3257(14) 1.1233(9) 0.056(4) Uani 0.50 1 d PG A -1
H23 H 1.2942 0.2696 1.1551 0.068 Uiso 0.50 1 calc PR A -1
C24 C 1.1706(15) 0.4155(14) 1.1828(6) 0.030(3) Uani 0.50 1 d PGD . -1
C25 C 1.0924(12) 0.4977(12) 1.1362(8) 0.023(3) Uani 0.50 1 d PG A -1
H25 H 1.0445 0.5590 1.1768 0.027 Uiso 0.50 1 calc PR A -1

loop_
_atom_site_aniso_label
_atom_site_aniso_U_11
_atom_site_aniso_U_22
_atom_site_aniso_U_33
_atom_site_aniso_U_23
_atom_site_aniso_U_13
_atom_site_aniso_U_12
Tb1 0.00819(15) 0.01434(16) 0.02157(17) 0.00961(15) 0.00592(14) 0.00605(10)
O1 0.010(2) 0.017(2) 0.034(3) 0.012(2) 0.011(2) 0.0118(18)
O2 0.011(2) 0.024(3) 0.037(3) 0.020(4) 0.009(3) 0.006(2)
O3 0.015(3) 0.014(3) 0.033(3) 0.006(4) 0.007(3) 0.003(2)
O4 0.021(2) 0.015(2) 0.028(3) 0.004(2) 0.004(2) 0.0129(19)
O5 0.009(2) 0.022(2) 0.026(3) 0.010(2) 0.006(2) 0.0085(19)
O6 0.015(2) 0.025(3) 0.025(3) 0.010(2) -0.003(2) 0.008(2)
O1W 0.018(2) 0.024(3) 0.028(3) 0.006(2) 0.007(2) 0.005(2)
O2W 0.009(2) 0.056(4) 0.027(3) 0.023(3) 0.008(2) 0.009(2)
O3W 0.096(6) 0.090(6) 0.094(7) 0.001(5) 0.031(5) 0.030(5)
N1 0.026(4) 0.048(5) 0.095(8) 0.053(5) 0.029(4) 0.022(3)
C1 0.015(3) 0.012(3) 0.025(4) 0.011(3) 0.009(3) 0.004(2)
C2 0.015(3) 0.018(3) 0.030(4) 0.014(3) 0.012(3) 0.005(3)
C3 0.013(3) 0.041(5) 0.061(6) 0.039(5) 0.022(4) 0.014(3)
C4 0.021(4) 0.034(4) 0.056(6) 0.035(4) 0.025(4) 0.016(3)
C5 0.015(3) 0.018(3) 0.024(4) 0.009(3) 0.011(3) 0.000(3)
C6 0.015(3) 0.019(3) 0.023(4) 0.010(3) 0.008(3) 0.006(3)
C7 0.013(3) 0.015(3) 0.020(3) 0.007(3) 0.005(3) 0.012(2)
C8 0.017(3) 0.016(3) 0.042(5) 0.004(3) 0.009(3) 0.004(3)
C9 0.012(3) 0.013(3) 0.072(7) 0.001(4) 0.003(4) -0.004(3)
C10 0.011(3) 0.017(4) 0.062(7) 0.002(4) 0.014(4) 0.007(3)
C11 0.013(3) 0.014(3) 0.028(4) 0.013(3) 0.015(3) 0.010(3)
C12 0.013(3) 0.018(3) 0.024(4) 0.015(3) 0.006(3) 0.004(3)
C13 0.012(3) 0.016(3) 0.019(3) 0.012(3) 0.009(3) 0.005(2)
C14 0.025(3) 0.033(4) 0.024(3) 0.013(4) 0.008(4) 0.012(3)
C15 0.025(7) 0.039(6) 0.026(4) 0.008(4) 0.004(4) 0.009(6)
C16 0.063(8) 0.059(8) 0.043(7) 0.011(6) 0.001(6) 0.030(6)
N2 0.083(8) 0.070(8) 0.044(7) 0.013(6) 0.020(6) 0.043(6)
C17 0.077(8) 0.077(8) 0.046(7) 0.012(6) 0.021(7) 0.023(7)
C18 0.045(7) 0.059(7) 0.030(5) 0.015(5) 0.007(5) 0.030(5)
C19 0.013(6) 0.035(6) 0.024(4) 0.012(4) 0.007(4) 0.004(5)
C20 0.045(7) 0.059(7) 0.030(5) 0.015(5) 0.007(5) 0.030(5)
C21 0.077(8) 0.077(8) 0.046(7) 0.012(6) 0.021(7) 0.023(7)
C22 0.083(8) 0.070(8) 0.044(7) 0.013(6) 0.020(6) 0.043(6)
C23 0.063(8) 0.059(8) 0.043(7) 0.011(6) 0.001(6) 0.030(6)
C24 0.025(7) 0.039(6) 0.026(4) 0.008(4) 0.004(4) 0.009(6)
C25 0.013(6) 0.035(6) 0.024(4) 0.012(4) 0.007(4) 0.004(5)

loop_
_atom_type_symbol
_atom_type_description
_atom_type_scat_dispersion_real
_atom_type_scat_dispersion_imag
_atom_type_scat_source
C C 0.0033 0.0016 'International Tables Vol C Tables 4.2.6.8 and 6.1.1.4'
H H 0.0000 0.0000 'International Tables Vol C Tables 4.2.6.8 and 6.1.1.4'
N N 0.0061 0.0033 'International Tables Vol C Tables 4.2.6.8 and 6.1.1.4'
O O 0.0106 0.0060 'International Tables Vol C Tables 4.2.6.8 and 6.1.1.4'
Tb Tb -0.1723 4.1537 'International Tables Vol C Tables 4.2.6.8 and 6.1.1.4'

loop_
_geom_angle_atom_site_label_1
_geom_angle_atom_site_label_2
_geom_angle_atom_site_label_3
_geom_angle
_geom_angle_site_symmetry_1
_geom_angle_site_symmetry_3
O2 Tb1 O3 146.90(18) 2_666 2_676
O2 Tb1 O1 100.87(17) 2_666 .
O3 Tb1 O1 86.91(17) 2_676 .
O2 Tb1 O4 85.09(19) 2_666 1_645
O3 Tb1 O4 102.07(18) 2_676 1_645
O1 Tb1 O4 153.75(18) . 1_645
O2 Tb1 O2W 142.07(19) 2_666 .
O3 Tb1 O2W 70.47(18) 2_676 .
O1 Tb1 O2W 82.86(17) . .
O4 Tb1 O2W 77.22(18) 1_645 .
O2 Tb1 O1W 71.58(18) 2_666 .
O3 Tb1 O1W 141.00(18) 2_676 .
O1 Tb1 O1W 75.28(18) . .
O4 Tb1 O1W 82.62(18) 1_645 .
O2W Tb1 O1W 73.04(15) . .
O2 Tb1 O5 77.35(17) 2_666 .
O3 Tb1 O5 72.99(17) 2_676 .
O1 Tb1 O5 129.05(18) . .
O4 Tb1 O5 77.16(18) 1_645 .
O2W Tb1 O5 129.11(15) . .
O1W Tb1 O5 144.10(17) . .
O2 Tb1 O6 71.79(19) 2_666 .
O3 Tb1 O6 78.74(18) 2_676 .
O1 Tb1 O6 77.63(18) . .
O4 Tb1 O6 128.08(18) 1_645 .
O2W Tb1 O6 144.22(18) . .
O1W Tb1 O6 128.61(17) . .
O5 Tb1 O6 53.06(13) . .
C1 O1 Tb1 129.0(4) . .
C1 O2 Tb1 174.1(5) . 2_666
C13 O3 Tb1 173.5(5) . 2_676
C13 O4 Tb1 128.8(4) . 1_465
C14 O5 Tb1 93.1(4) . .
C14 O6 Tb1 90.8(4) . .
Tb1 O1W H11 129.7 . .
Tb1 O1W H12 118.2 . .
H11 O1W H12 109.9 . .
Tb1 O2W H21 128.4 . .
Tb1 O2W H22 107.3 . .
H21 O2W H22 109.8 . .
H31 O3W H32 109.7 . .
C3 N1 C4 117.8(7) . .
O1 C1 O2 124.8(6) . .
O1 C1 C2 118.8(6) . .
O2 C1 C2 116.4(6) . .
C6 C2 C3 117.8(7) . .
C6 C2 C1 123.4(6) . .
C3 C2 C1 118.8(7) . .
N1 C3 C2 122.7(7) . .
N1 C3 H3 118.7 . .
C2 C3 H3 118.7 . .
N1 C4 C5 121.9(7) . .
N1 C4 H4 119.1 . .
C5 C4 H4 119.1 . .
C6 C5 C4 117.8(7) . .
C6 C5 C7 122.3(6) . .
C4 C5 C7 119.9(6) . .
C2 C6 C5 121.9(6) . .
C2 C6 H6 119.0 . .
C5 C6 H6 119.0 . .
C8 C7 C12 119.6(6) . .
C8 C7 C5 120.9(6) . .
C12 C7 C5 119.4(6) . .
C7 C8 C9 121.9(7) . .
C7 C8 H8 119.1 . .
C9 C8 H8 119.1 . .
C10 C9 C8 118.9(7) . .
C10 C9 H9 120.5 . .
C8 C9 H9 120.5 . .
C9 C10 C11 121.4(7) . .
C9 C10 H10 119.3 . .
C11 C10 H10 119.3 . .
C10 C11 C12 118.8(6) . .
C10 C11 C13 120.6(6) . .
C12 C11 C13 120.4(6) . .
C7 C12 C11 119.2(6) . .
C7 C12 H12A 120.4 . .
C11 C12 H12A 120.4 . .
O3 C13 O4 123.7(6) . .
O3 C13 C11 118.3(6) . .
O4 C13 C11 118.0(6) . .
O6 C14 O5 123.1(5) . .
O6 C14 C15 120.3(8) . .
O5 C14 C15 115.8(8) . .
O6 C14 C24 118.6(12) . 2_767
O5 C14 C24 117.8(12) . 2_767
C15 C14 C24 17(2) . 2_767
C16 C15 C19 120.0 . .
C16 C15 C14 119.3(9) . .
C19 C15 C14 120.7(9) . .
N2 C16 C15 120.0 . .
N2 C16 H16 120.0 . .
C15 C16 H16 120.0 . .
C16 N2 C17 120.0 . .
C18 C17 N2 120.0 . .
C18 C17 H17 120.0 . .
N2 C17 H17 120.0 . .
C17 C18 C19 120.0 . .
C17 C18 C20 120.4(8) . .
C19 C18 C20 119.6(8) . .
C18 C19 C15 120.0 . .
C18 C19 H19 120.0 . .
C15 C19 H19 120.0 . .
C21 C20 C25 120.0 . .
C21 C20 C18 118.3(8) . .
C25 C20 C18 121.7(8) . .
C20 C21 C22 120.0 . .
C20 C21 H21A 120.0 . .
C22 C21 H21A 120.0 . .
C23 C22 C21 120.0 . .
C23 C22 H22A 120.0 . .
C21 C22 H22A 120.0 . .
C22 C23 C24 120.0 . .
C22 C23 H23 120.0 . .
C24 C23 H23 120.0 . .
C25 C24 C23 120.0 . .
C25 C24 C14 119.4(9) . 2_767
C23 C24 C14 120.3(9) . 2_767
C24 C25 C20 120.0 . .
C24 C25 H25 120.0 . .
C20 C25 H25 120.0 . .

loop_
_geom_bond_atom_site_label_1
_geom_bond_atom_site_label_2
_geom_bond_distance
_geom_bond_site_symmetry_2
Tb1 O2 2.300(5) 2_666
Tb1 O3 2.309(5) 2_676
Tb1 O1 2.328(4) .
Tb1 O4 2.333(4) 1_645
Tb1 O2W 2.435(5) .
Tb1 O1W 2.436(5) .
Tb1 O5 2.439(5) .
Tb1 O6 2.495(6) .
O1 C1 1.247(8) .
O2 C1 1.267(8) .
O2 Tb1 2.300(5) 2_666
O3 C13 1.247(8) .
O3 Tb1 2.309(5) 2_676
O4 C13 1.265(8) .
O4 Tb1 2.333(4) 1_465
O5 C14 1.261(9) .
O6 C14 1.247(9) .
O1W H11 0.8384 .
O1W H12 0.8379 .
O2W H21 0.8388 .
O2W H22 0.8356 .
O3W H31 0.8400 .
O3W H32 0.8400 .
N1 C3 1.365(10) .
N1 C4 1.383(10) .
C1 C2 1.500(9) .
C2 C6 1.374(9) .
C2 C3 1.392(9) .
C3 H3 0.9500 .
C4 C5 1.395(9) .
C4 H4 0.9500 .
C5 C6 1.383(10) .
C5 C7 1.467(8) .
C6 H6 0.9500 .
C7 C8 1.370(10) .
C7 C12 1.379(9) .
C8 C9 1.371(10) .
C8 H8 0.9500 .
C9 C10 1.346(11) .
C9 H9 0.9500 .
C10 C11 1.398(10) .
C10 H10 0.9500 .
C11 C12 1.399(9) .
C11 C13 1.490(9) .
C12 H12A 0.9500 .
C14 C15 1.486(8) .
C14 C24 1.52(3) 2_767
C15 C16 1.3900 .
C15 C19 1.3900 .
C16 N2 1.3900 .
C16 H16 0.9500 .
N2 C17 1.3900 .
C17 C18 1.3900 .
C17 H17 0.9500 .
C18 C19 1.3900 .
C18 C20 1.520(7) .
C19 H19 0.9500 .
C20 C21 1.3900 .
C20 C25 1.3900 .
C21 C22 1.3900 .
C21 H21A 0.9500 .
C22 C23 1.3900 .
C22 H22A 0.9500 .
C23 C24 1.3900 .
C23 H23 0.9500 .
C24 C25 1.3900 .
C24 C14 1.523(8) 2_767
C25 H25 0.9500 .

loop_
_geom_torsion_atom_site_label_1
_geom_torsion_atom_site_label_2
_geom_torsion_atom_site_label_3
_geom_torsion_atom_site_label_4
_geom_torsion
_geom_torsion_site_symmetry_1
_geom_torsion_site_symmetry_4
O2 Tb1 O1 C1 -3.9(7) 2_666 .
O3 Tb1 O1 C1 -151.4(6) 2_676 .
O4 Tb1 O1 C1 97.2(7) 1_645 .
O2W Tb1 O1 C1 137.9(6) . .
O1W Tb1 O1 C1 63.6(6) . .
O5 Tb1 O1 C1 -86.3(6) . .
O6 Tb1 O1 C1 -72.3(6) . .
O2 Tb1 O5 C14 -75.5(5) 2_666 .
O3 Tb1 O5 C14 89.6(5) 2_676 .
O1 Tb1 O5 C14 18.3(5) . .
O4 Tb1 O5 C14 -163.3(5) 1_645 .
O2W Tb1 O5 C14 135.3(5) . .
O1W Tb1 O5 C14 -105.9(5) . .
O6 Tb1 O5 C14 1.1(5) . .
O2 Tb1 O6 C14 86.5(5) 2_666 .
O3 Tb1 O6 C14 -78.2(5) 2_676 .
O1 Tb1 O6 C14 -167.5(5) . .
O4 Tb1 O6 C14 18.4(6) 1_645 .
O2W Tb1 O6 C14 -108.9(5) . .
O1W Tb1 O6 C14 133.1(5) . .
O5 Tb1 O6 C14 -1.1(5) . .
Tb1 O1 C1 O2 8.5(11) . .
Tb1 O1 C1 C2 -173.4(5) . .
Tb1 O2 C1 O1 -152(5) 2_666 .
Tb1 O2 C1 C2 30(5) 2_666 .
O1 C1 C2 C6 177.9(7) . .
O2 C1 C2 C6 -3.8(12) . .
O1 C1 C2 C3 -3.8(12) . .
O2 C1 C2 C3 174.5(8) . .
C4 N1 C3 C2 1.8(17) . .
C6 C2 C3 N1 -2.3(15) . .
C1 C2 C3 N1 179.3(10) . .
C3 N1 C4 C5 0.9(16) . .
N1 C4 C5 C6 -3.1(14) . .
N1 C4 C5 C7 177.2(9) . .
C3 C2 C6 C5 0.0(13) . .
C1 C2 C6 C5 178.3(7) . .
C4 C5 C6 C2 2.6(12) . .
C7 C5 C6 C2 -177.7(8) . .
C6 C5 C7 C8 -39.9(13) . .
C4 C5 C7 C8 139.8(8) . .
C6 C5 C7 C12 138.0(7) . .
C4 C5 C7 C12 -42.3(13) . .
C12 C7 C8 C9 1.5(13) . .
C5 C7 C8 C9 179.4(9) . .
C7 C8 C9 C10 -2.6(16) . .
C8 C9 C10 C11 3.1(17) . .
C9 C10 C11 C12 -2.6(15) . .
C9 C10 C11 C13 -177.8(9) . .
C8 C7 C12 C11 -1.0(11) . .
C5 C7 C12 C11 -178.9(7) . .
C10 C11 C12 C7 1.5(12) . .
C13 C11 C12 C7 176.7(6) . .
Tb1 O3 C13 O4 -148(4) 2_676 .
Tb1 O3 C13 C11 31(5) 2_676 .
Tb1 O4 C13 O3 2.5(10) 1_465 .
Tb1 O4 C13 C11 -176.2(5) 1_465 .
C10 C11 C13 O3 174.0(8) . .
C12 C11 C13 O3 -1.1(10) . .
C10 C11 C13 O4 -7.3(11) . .
C12 C11 C13 O4 177.6(6) . .
Tb1 O6 C14 O5 2.0(9) . .
Tb1 O6 C14 C15 171.1(9) . .
Tb1 O6 C14 C24 -169(2) . 2_767
Tb1 O5 C14 O6 -2.1(9) . .
Tb1 O5 C14 C15 -171.6(9) . .
Tb1 O5 C14 C24 169(2) . 2_767
O6 C14 C15 C16 -7.1(13) . .
O5 C14 C15 C16 162.8(8) . .
C24 C14 C15 C16 -96(4) 2_767 .
O6 C14 C15 C19 172.7(8) . .
O5 C14 C15 C19 -17.5(14) . .
C24 C14 C15 C19 83(4) 2_767 .
C19 C15 C16 N2 0.0 . .
C14 C15 C16 N2 179.7(13) . .
C15 C16 N2 C17 0.0 . .
C16 N2 C17 C18 0.0 . .
N2 C17 C18 C19 0.0 . .
N2 C17 C18 C20 -178.4(15) . .
C17 C18 C19 C15 0.0 . .
C20 C18 C19 C15 178.4(15) . .
C16 C15 C19 C18 0.0 . .
C14 C15 C19 C18 -179.7(13) . .
C17 C18 C20 C21 -156.9(8) . .
C19 C18 C20 C21 24.7(15) . .
C17 C18 C20 C25 23.8(16) . .
C19 C18 C20 C25 -154.6(9) . .
C25 C20 C21 C22 0.0 . .
C18 C20 C21 C22 -179.3(15) . .
C20 C21 C22 C23 0.0 . .
C21 C22 C23 C24 0.0 . .
C22 C23 C24 C25 0.0 . .
C22 C23 C24 C14 -174.2(13) . 2_767
C23 C24 C25 C20 0.0 . .
C14 C24 C25 C20 174.2(13) 2_767 .
C21 C20 C25 C24 0.0 . .
C18 C20 C25 C24 179.3(16) . .
